data_4120188
loop_
_publ_author_name
'Naohiro Takemoto'
'Tetsuya Suehara'
'Heidie L. Frisco'
'Shin-ichi Sato'
'Takuhito Sezaki'
'Kosuke Kusamori'
'Yoshinori Kawazoe'
'Sun Min Park'
'Sayumi Yamazoe'
'Yoshiyuki Mizuhata'
'Rintaro Inoue'
'Gavin J. Miller'
'Steen U. Hansen'
'Gordon C. Jayson'
'John M. Gardiner'
'Toshiji Kanaya'
'Norihiro Tokitoh'
'Kazumitsu Ueda'
'Yoshinobu Takakura'
'Noriyuki Kioka'
'Makiya Nishikawa'
'Motonari Uesugi'

_publ_contact_author_address
;
    Institute for Integrated Cell-Material Sciences
    Kyoto University, Uji, Kyoto 611-0011, Japan
;
_publ_contact_author_email uesugi@scl.kyoto-u.ac.jp
_publ_contact_author_fax +81-774-38-3226
_publ_contact_author_name 'Motonari Uesugi'
_publ_contact_author_phone +81-774-38-3225
_publ_section_title
;
 Small-Molecule-Induced Clustering of Heparan Sulfate Promotes Cell
 Adhesion
;
_journal_name_full 'Journal of the American Chemical Society'
_journal_page_first 11032
_journal_page_last 11039
_journal_paper_doi 10.1021/ja4018682
_journal_volume 135
_journal_year 2013
_chemical_formula_moiety 'C24 H32 Cl2 N8 O2 S2, C2 H6 O S, 2(C2 F3 O2), 3(H2 O)'
_chemical_formula_sum 'C30 H44 Cl2 F6 N8 O10 S3'
_chemical_formula_weight 957.81
_chemical_name_systematic
; 
 ? 
;
_space_group_IT_number 2
_symmetry_cell_setting triclinic
_symmetry_Int_Tables_number 2
_symmetry_space_group_name_Hall '-P 1'
_symmetry_space_group_name_H-M 'P -1'
_atom_sites_solution_hydrogens geom
_atom_sites_solution_primary direct
_atom_sites_solution_secondary difmap
_audit_creation_date 'October 12 2011'
_audit_creation_method SHELXL-97
_cell_angle_alpha 99.1974(18)
_cell_angle_beta 91.652(2)
_cell_angle_gamma 95.523(5)
_cell_formula_units_Z 4
_cell_length_a 13.3140(7)
_cell_length_b 13.6374(6)
_cell_length_c 22.7765(12)
_cell_measurement_temperature 103(2)
_cell_measurement_theta_max 25.00
_cell_measurement_theta_min 1.75
_cell_volume 4059.3(4)
_computing_cell_refinement 'Crystal Clear ver 1.3.5 SP2 (Rigaku, 2004)'
_computing_data_collection 'Crystal Clear ver 1.3.5 SP2 (Rigaku, 2004)'
_computing_data_reduction 'Crystal Clear ver 1.3.5 SP2 (Rigaku, 2004)'
_computing_molecular_graphics 'Yadokari-XG 2009 (Wakita, Nemoto et al., 2009)'
_computing_publication_material 'Yadokari-XG 2009 (Wakita, Nemoto et al., 2009)'
_computing_structure_refinement 'SHELXL-97 (Sheldrick, 2008)'
_computing_structure_solution 'SHELXS-97 (Sheldrick, 2008)'
_diffrn_ambient_temperature 103(2)
_diffrn_measured_fraction_theta_full 0.978
_diffrn_measured_fraction_theta_max 0.978
_diffrn_measurement_device_type Rigaku_Mercury_CCD
_diffrn_measurement_method \w
_diffrn_radiation_monochromator graphite
_diffrn_radiation_source 'fine-focus sealed tube'
_diffrn_radiation_type MoK\a
_diffrn_radiation_wavelength 0.71069
_diffrn_reflns_av_R_equivalents 0.0915
_diffrn_reflns_av_sigmaI/netI 0.1131
_diffrn_reflns_limit_h_max 15
_diffrn_reflns_limit_h_min -15
_diffrn_reflns_limit_k_max 16
_diffrn_reflns_limit_k_min -16
_diffrn_reflns_limit_l_max 27
_diffrn_reflns_limit_l_min -24
_diffrn_reflns_number 33420
_diffrn_reflns_theta_full 25.00
_diffrn_reflns_theta_max 25.00
_diffrn_reflns_theta_min 1.75
_exptl_absorpt_coefficient_mu 0.406
_exptl_absorpt_correction_T_max 0.9606
_exptl_absorpt_correction_T_min 0.9233
_exptl_absorpt_correction_type multi-scan
_exptl_absorpt_process_details 'Jacobson, R. (1998) Private communication'
_exptl_crystal_density_diffrn 1.567
_exptl_crystal_F_000 1984
_exptl_crystal_size_max 0.20
_exptl_crystal_size_mid 0.10
_exptl_crystal_size_min 0.10
_refine_diff_density_max 0.978
_refine_diff_density_min -0.901
_refine_diff_density_rms 0.112
_refine_ls_extinction_method none
_refine_ls_goodness_of_fit_ref 1.024
_refine_ls_hydrogen_treatment mixed
_refine_ls_matrix_type full
_refine_ls_number_parameters 1099
_refine_ls_number_reflns 13992
_refine_ls_number_restraints 20
_refine_ls_restrained_S_all 1.023
_refine_ls_R_factor_all 0.1712
_refine_ls_R_factor_gt 0.0914
_refine_ls_shift/su_max 0.000
_refine_ls_shift/su_mean 0.000
_refine_ls_structure_factor_coef Fsqd
_refine_ls_weighting_details 'calc w=1/[\s^2^(Fo^2^)+(0.1221P)^2^+10.5555P] where P=(Fo^2^+2Fc^2^)/3'
_refine_ls_weighting_scheme calc
_refine_ls_wR_factor_gt 0.2132
_refine_ls_wR_factor_ref 0.2692
_reflns_number_gt 7457
_reflns_number_total 13992
_reflns_threshold_expression >2sigma(I)
_cod_data_source_file ja4018682_si_002.cif
_cod_data_source_block cho1
_cod_database_code 4120188

loop_
_symmetry_equiv_pos_as_xyz
'x, y, z'
'-x, -y, -z'

loop_
_atom_site_label
_atom_site_type_symbol
_atom_site_fract_x
_atom_site_fract_y
_atom_site_fract_z
_atom_site_U_iso_or_equiv
_atom_site_adp_type
_atom_site_occupancy
_atom_site_symmetry_multiplicity
_atom_site_calc_flag
_atom_site_refinement_flags
N1 N 0.6314(5) 0.1513(4) 0.6193(3) 0.0369(14) Uani 1 1 d .
C1 C 0.7273(5) 0.1095(5) 0.6257(3) 0.0355(17) Uani 1 1 d .
H1 H 0.7765 0.1599 0.6501 0.043 Uiso 1 1 calc R
H2 H 0.7552 0.0913 0.5861 0.043 Uiso 1 1 calc R
C2 C 0.7105(6) 0.0177(5) 0.6554(3) 0.0335(16) Uani 1 1 d .
H3 H 0.6650 -0.0340 0.6293 0.040 Uiso 1 1 calc R
H4 H 0.7759 -0.0097 0.6604 0.040 Uiso 1 1 calc R
N2 N 0.6648(5) 0.0406(4) 0.7157(2) 0.0339(14) Uani 1 1 d .
C3 C 0.5682(5) 0.0899(5) 0.7083(3) 0.0343(16) Uani 1 1 d .
H5 H 0.5163 0.0404 0.6855 0.041 Uiso 1 1 calc R
H6 H 0.5422 0.1120 0.7480 0.041 Uiso 1 1 calc R
C4 C 0.5858(6) 0.1789(5) 0.6763(3) 0.0401(18) Uani 1 1 d .
H7 H 0.5206 0.2056 0.6695 0.048 Uiso 1 1 calc R
H8 H 0.6308 0.2322 0.7015 0.048 Uiso 1 1 calc R
C5 C 0.7361(5) 0.1053(5) 0.7629(3) 0.0324(16) Uani 1 1 d .
H9 H 0.7595 0.1681 0.7487 0.039 Uiso 1 1 calc R
H10 H 0.6990 0.1228 0.7996 0.039 Uiso 1 1 calc R
C6 C 0.8257(6) 0.0537(5) 0.7774(3) 0.0350(17) Uani 1 1 d .
H11 H 0.8700 0.0992 0.8077 0.042 Uiso 1 1 calc R
H12 H 0.8645 0.0396 0.7411 0.042 Uiso 1 1 calc R
N3 N 0.7979(4) -0.0433(4) 0.8004(2) 0.0267(12) Uani 1 1 d .
C7 C 0.7264(5) -0.1074(5) 0.7535(3) 0.0305(16) Uani 1 1 d .
H13 H 0.7037 -0.1707 0.7675 0.037 Uiso 1 1 calc R
H14 H 0.7626 -0.1240 0.7164 0.037 Uiso 1 1 calc R
C8 C 0.6351(5) -0.0545(5) 0.7406(3) 0.0344(17) Uani 1 1 d .
H15 H 0.5991 -0.0378 0.7777 0.041 Uiso 1 1 calc R
H16 H 0.5883 -0.0999 0.7116 0.041 Uiso 1 1 calc R
C9 C 0.8957(6) -0.0940(5) 0.8043(3) 0.0358(17) Uani 1 1 d .
H17 H 0.9200 -0.1129 0.7638 0.043 Uiso 1 1 calc R
H18 H 0.9484 -0.0464 0.8278 0.043 Uiso 1 1 calc R
C10 C 0.8783(6) -0.1858(5) 0.8331(3) 0.0358(17) Uani 1 1 d .
H19 H 0.8293 -0.2355 0.8081 0.043 Uiso 1 1 calc R
H20 H 0.9427 -0.2159 0.8361 0.043 Uiso 1 1 calc R
N4 N 0.8398(4) -0.1615(4) 0.8925(3) 0.0333(14) Uani 1 1 d .
C11 C 0.7427(5) -0.1197(5) 0.8908(3) 0.0349(17) Uani 1 1 d .
H21 H 0.7192 -0.1032 0.9317 0.042 Uiso 1 1 calc R
H22 H 0.6915 -0.1694 0.8674 0.042 Uiso 1 1 calc R
C12 C 0.7554(6) -0.0247(5) 0.8619(3) 0.0346(17) Uani 1 1 d .
H23 H 0.6889 0.0014 0.8588 0.042 Uiso 1 1 calc R
H24 H 0.8010 0.0269 0.8879 0.042 Uiso 1 1 calc R
C13 C 0.5795(6) 0.1478(5) 0.5662(3) 0.0351(17) Uani 1 1 d .
C14 C 0.6303(6) 0.1469(5) 0.5121(3) 0.0367(18) Uani 1 1 d .
C15 C 0.5615(7) 0.1157(5) 0.4615(3) 0.0421(19) Uani 1 1 d .
N5 N 0.4628(5) 0.1006(4) 0.4616(3) 0.0391(15) Uani 1 1 d .
C16 C 0.4264(6) 0.1237(5) 0.5162(3) 0.0438(19) Uani 1 1 d .
N6 N 0.4792(5) 0.1455(4) 0.5684(3) 0.0387(15) Uani 1 1 d .
C17 C 0.7313(6) 0.1924(5) 0.5048(3) 0.0401(18) Uani 1 1 d .
H25 H 0.7562 0.1851 0.4658 0.048 Uiso 1 1 calc R
O1 O 0.7867(4) 0.2402(4) 0.5462(2) 0.0441(13) Uani 1 1 d .
Cl1 Cl 0.61158(17) 0.09781(15) 0.39065(9) 0.0500(5) Uani 1 1 d .
S1 S 0.29495(17) 0.11833(15) 0.51304(10) 0.0495(5) Uani 1 1 d .
C18 C 0.2673(7) 0.1439(7) 0.5905(4) 0.057(2) Uani 1 1 d .
H26 H 0.1940 0.1428 0.5943 0.086 Uiso 1 1 calc R
H27 H 0.3001 0.2098 0.6082 0.086 Uiso 1 1 calc R
H28 H 0.2926 0.0929 0.6112 0.086 Uiso 1 1 calc R
C19 C 0.8998(5) -0.1539(5) 0.9429(3) 0.0315(16) Uani 1 1 d .
C20 C 0.8590(6) -0.1514(5) 1.0003(3) 0.0351(17) Uani 1 1 d .
C21 C 0.9320(6) -0.1169(5) 1.0478(3) 0.0400(19) Uani 1 1 d .
N7 N 1.0309(5) -0.0989(4) 1.0405(3) 0.0400(15) Uani 1 1 d .
C22 C 1.0600(6) -0.1242(5) 0.9844(4) 0.0400(18) Uani 1 1 d .
N8 N 0.9989(4) -0.1500(4) 0.9346(3) 0.0341(14) Uani 1 1 d .
C23 C 0.7602(6) -0.2004(5) 1.0121(3) 0.0388(18) Uani 1 1 d .
H29 H 0.7397 -0.1904 1.0520 0.047 Uiso 1 1 calc R
O2 O 0.7022(4) -0.2532(4) 0.9747(2) 0.0399(12) Uani 1 1 d .
Cl2 Cl 0.89549(16) -0.09096(14) 1.11946(8) 0.0442(5) Uani 1 1 d .
S2 S 1.19046(15) -0.11726(15) 0.97887(10) 0.0450(5) Uani 1 1 d .
C24 C 1.2021(6) -0.1456(6) 0.9005(4) 0.051(2) Uani 1 1 d .
H30 H 1.2738 -0.1438 0.8916 0.076 Uiso 1 1 calc R
H31 H 1.1708 -0.0962 0.8812 0.076 Uiso 1 1 calc R
H32 H 1.1682 -0.2123 0.8856 0.076 Uiso 1 1 calc R
N9 N 0.2861(5) 0.3784(5) 0.4748(3) 0.0414(15) Uani 1 1 d .
C25 C 0.2292(5) 0.3890(5) 0.4209(4) 0.0416(19) Uani 1 1 d .
H33 H 0.1800 0.3294 0.4089 0.050 Uiso 1 1 calc R
H34 H 0.2761 0.3932 0.3882 0.050 Uiso 1 1 calc R
C26 C 0.1736(6) 0.4819(6) 0.4307(4) 0.048(2) Uani 1 1 d .
H35 H 0.2236 0.5415 0.4381 0.058 Uiso 1 1 calc R
H36 H 0.1332 0.4850 0.3939 0.058 Uiso 1 1 calc R
N10 N 0.1059(5) 0.4847(4) 0.4809(3) 0.0468(17) Uani 1 1 d .
C27 C 0.1682(7) 0.4760(6) 0.5355(4) 0.056(2) Uani 1 1 d .
H37 H 0.1233 0.4733 0.5692 0.067 Uiso 1 1 calc R
H38 H 0.2170 0.5363 0.5457 0.067 Uiso 1 1 calc R
C28 C 0.2267(6) 0.3821(6) 0.5269(4) 0.047(2) Uani 1 1 d .
H39 H 0.2716 0.3832 0.5624 0.057 Uiso 1 1 calc R
H40 H 0.1781 0.3214 0.5227 0.057 Uiso 1 1 calc R
C29 C 0.0159(6) 0.4047(6) 0.4678(4) 0.057(2) Uani 1 1 d .
H41 H -0.0158 0.4086 0.4285 0.069 Uiso 1 1 calc R
H42 H 0.0406 0.3381 0.4654 0.069 Uiso 1 1 calc R
C30 C 0.0601(7) 0.5852(6) 0.4875(4) 0.057(2) Uani 1 1 d .
H43 H 0.1150 0.6400 0.4982 0.069 Uiso 1 1 calc R
H44 H 0.0291 0.5924 0.4486 0.069 Uiso 1 1 calc R
C31 C 0.3864(5) 0.3677(5) 0.4775(3) 0.0317(16) Uani 1 1 d .
C32 C 0.4451(5) 0.3468(5) 0.4270(3) 0.0364(17) Uani 1 1 d .
C33 C 0.5486(5) 0.3645(5) 0.4383(3) 0.0349(17) Uani 1 1 d .
N11 N 0.5948(4) 0.3874(4) 0.4921(3) 0.0330(14) Uani 1 1 d .
C34 C 0.5324(5) 0.3884(5) 0.5375(3) 0.0355(17) Uani 1 1 d .
N12 N 0.4307(5) 0.3824(4) 0.5336(3) 0.0341(14) Uani 1 1 d .
C35 C 0.4049(6) 0.2848(5) 0.3697(3) 0.0399(18) Uani 1 1 d .
H45 H 0.4435 0.2871 0.3354 0.048 Uiso 1 1 calc R
O3 O 0.3260(4) 0.2317(4) 0.3645(2) 0.0443(13) Uani 1 1 d .
Cl3 Cl 0.63002(15) 0.35818(14) 0.37956(8) 0.0421(5) Uani 1 1 d .
S3 S 0.59605(15) 0.40259(14) 0.60666(8) 0.0383(5) Uani 1 1 d .
C36 C 0.4972(7) 0.4139(7) 0.6570(4) 0.052(2) Uani 1 1 d .
H46 H 0.5255 0.4227 0.6979 0.078 Uiso 1 1 calc R
H47 H 0.4496 0.3533 0.6493 0.078 Uiso 1 1 calc R
H48 H 0.4618 0.4718 0.6517 0.078 Uiso 1 1 calc R
N13 N -0.2197(4) 0.3701(4) -0.0019(2) 0.0305(13) Uani 1 1 d .
C37 C -0.2782(6) 0.3928(5) -0.0522(3) 0.0346(17) Uani 1 1 d .
H49 H -0.3291 0.3358 -0.0672 0.042 Uiso 1 1 calc R
H50 H -0.2329 0.4034 -0.0849 0.042 Uiso 1 1 calc R
C38 C -0.3305(5) 0.4855(5) -0.0333(3) 0.0287(15) Uani 1 1 d .
H51 H -0.3721 0.4985 -0.0674 0.034 Uiso 1 1 calc RD
H52 H -0.2790 0.5434 -0.0220 0.034 Uiso 1 1 calc R
N14 N -0.3977(4) 0.4762(4) 0.0189(2) 0.0306(13) Uani 1 1 d .
C39 C -0.3350(6) 0.4514(5) 0.0701(3) 0.0358(17) Uani 1 1 d .
H53 H -0.2855 0.5093 0.0856 0.043 Uiso 1 1 calc R
H54 H -0.3797 0.4388 0.1026 0.043 Uiso 1 1 calc R
C40 C -0.2797(6) 0.3615(5) 0.0516(3) 0.0384(18) Uani 1 1 d .
H55 H -0.2339 0.3528 0.0850 0.046 Uiso 1 1 calc R
H56 H -0.3291 0.3014 0.0429 0.046 Uiso 1 1 calc R
C41 C -0.4397(5) 0.5751(5) 0.0408(3) 0.0355(17) Uani 1 1 d .
H57 H -0.4745 0.5704 0.0782 0.043 Uiso 1 1 calc RD
H58 H -0.3830 0.6286 0.0497 0.043 Uiso 1 1 calc R
C42 C -0.4877(5) 0.3971(5) 0.0040(3) 0.0323(16) Uani 1 1 d .
H59 H -0.4633 0.3323 -0.0121 0.039 Uiso 1 1 calc R
H60 H -0.5232 0.3892 0.0408 0.039 Uiso 1 1 calc R
C43 C -0.1188(5) 0.3668(5) -0.0001(3) 0.0293(15) Uani 1 1 d .
C44 C -0.0648(5) 0.3440(5) -0.0525(3) 0.0309(16) Uani 1 1 d .
C45 C 0.0401(5) 0.3671(5) -0.0445(3) 0.0308(16) Uani 1 1 d .
N15 N 0.0883(4) 0.3983(4) 0.0076(3) 0.0346(14) Uani 1 1 d .
C46 C 0.0303(5) 0.4000(5) 0.0546(3) 0.0307(16) Uani 1 1 d .
N16 N -0.0708(5) 0.3863(4) 0.0540(3) 0.0338(14) Uani 1 1 d .
C47 C -0.1076(6) 0.2817(5) -0.1091(3) 0.0363(17) Uani 1 1 d .
H61 H -0.0675 0.2782 -0.1431 0.044 Uiso 1 1 calc R
O4 O -0.1915(4) 0.2348(4) -0.1143(2) 0.0385(12) Uani 1 1 d .
Cl4 Cl 0.11672(14) 0.35583(13) -0.10505(8) 0.0389(4) Uani 1 1 d .
S4 S 0.10023(15) 0.42835(14) 0.12287(9) 0.0402(5) Uani 1 1 d .
C48 C 0.0046(6) 0.4405(6) 0.1765(3) 0.0443(19) Uani 1 1 d .
H62 H 0.0365 0.4560 0.2167 0.066 Uiso 1 1 calc R
H63 H -0.0393 0.3776 0.1726 0.066 Uiso 1 1 calc R
H64 H -0.0356 0.4944 0.1696 0.066 Uiso 1 1 calc R
C49 C 0.7277(7) 0.5111(8) 0.2457(4) 0.065(3) Uani 1 1 d .
F1 F 0.6290(4) 0.4834(5) 0.2365(3) 0.102(2) Uani 1 1 d .
F2 F 0.7677(7) 0.4318(6) 0.2595(4) 0.123(3) Uani 1 1 d .
F3 F 0.7638(6) 0.5154(8) 0.1951(3) 0.152(4) Uani 1 1 d .
C50 C 0.7490(7) 0.6019(8) 0.2943(5) 0.062(3) Uani 1 1 d .
O5 O 0.7989(5) 0.5931(6) 0.3373(3) 0.076(2) Uani 1 1 d .
O6 O 0.7097(6) 0.6775(6) 0.2828(4) 0.093(2) Uani 1 1 d .
C51 C 0.5303(6) 0.2588(6) 0.1795(4) 0.053(2) Uani 1 1 d .
F4 F 0.6166(4) 0.2849(4) 0.1563(3) 0.0790(17) Uani 1 1 d .
F5 F 0.5620(5) 0.2454(6) 0.2348(3) 0.106(2) Uani 1 1 d .
F6 F 0.4959(5) 0.1669(4) 0.1572(3) 0.098(2) Uani 1 1 d .
C52 C 0.4509(6) 0.3341(6) 0.1825(4) 0.045(2) Uani 1 1 d .
O7 O 0.4632(4) 0.3980(4) 0.1486(3) 0.0543(15) Uani 1 1 d .
O8 O 0.3838(5) 0.3190(4) 0.2171(3) 0.0556(15) Uani 1 1 d .
C53 C 0.0128(7) 0.0810(6) 0.4340(4) 0.049(2) Uani 1 1 d .
F7 F -0.0853(4) 0.0534(4) 0.4356(2) 0.0715(15) Uani 1 1 d .
F8 F 0.0397(4) 0.1466(4) 0.4836(2) 0.0630(14) Uani 1 1 d .
F9 F 0.0609(5) 0.0006(4) 0.4391(2) 0.0746(16) Uani 1 1 d .
C54 C 0.0400(6) 0.1242(6) 0.3770(4) 0.046(2) Uani 1 1 d .
O9 O 0.0214(5) 0.2119(5) 0.3795(3) 0.0677(18) Uani 1 1 d .
O10 O 0.0755(5) 0.0694(5) 0.3373(3) 0.0631(17) Uani 1 1 d .
C55 C 0.5058(7) -0.0872(6) 0.0587(4) 0.049(2) Uani 1 1 d .
F10 F 0.4474(4) -0.0135(4) 0.0588(2) 0.0630(14) Uani 1 1 d .
F11 F 0.6010(4) -0.0462(4) 0.0523(3) 0.0712(15) Uani 1 1 d .
F12 F 0.4809(4) -0.1503(4) 0.0078(2) 0.0669(15) Uani 1 1 d .
C56 C 0.5006(6) -0.1367(6) 0.1127(4) 0.046(2) Uani 1 1 d .
O11 O 0.4583(5) -0.0936(4) 0.1552(2) 0.0542(15) Uani 1 1 d .
O12 O 0.5422(6) -0.2162(5) 0.1087(3) 0.079(2) Uani 1 1 d .
S5 S 0.8045(2) 0.0614(2) 0.27297(13) 0.0805(8) Uani 1 1 d .
C57 C 0.7967(9) 0.1911(9) 0.2771(6) 0.092(4) Uani 1 1 d .
H65 H 0.8579 0.2282 0.2976 0.138 Uiso 1 1 calc R
H66 H 0.7376 0.2099 0.2993 0.138 Uiso 1 1 calc R
H67 H 0.7901 0.2071 0.2368 0.138 Uiso 1 1 calc R
C58 C 0.6925(10) 0.0140(13) 0.2364(5) 0.126(6) Uani 1 1 d .
H68 H 0.6876 -0.0591 0.2302 0.189 Uiso 1 1 calc R
H69 H 0.6889 0.0368 0.1977 0.189 Uiso 1 1 calc R
H70 H 0.6366 0.0371 0.2601 0.189 Uiso 1 1 calc R
O13 O 0.8823(5) 0.0392(7) 0.2308(3) 0.092(2) Uani 1 1 d .
S6 S -0.01375(17) -0.28050(16) 0.28015(10) 0.0503(6) Uani 1 1 d .
C59 C 0.0036(8) -0.2557(7) 0.3583(4) 0.071(3) Uani 1 1 d .
H71 H 0.0415 -0.3069 0.3716 0.106 Uiso 1 1 calc R
H72 H -0.0624 -0.2567 0.3763 0.106 Uiso 1 1 calc R
H73 H 0.0413 -0.1899 0.3704 0.106 Uiso 1 1 calc R
C60 C -0.0823(7) -0.1789(7) 0.2697(4) 0.063(3) Uani 1 1 d .
H74 H -0.0983 -0.1820 0.2271 0.094 Uiso 1 1 calc R
H75 H -0.0414 -0.1160 0.2851 0.094 Uiso 1 1 calc R
H76 H -0.1451 -0.1827 0.2910 0.094 Uiso 1 1 calc R
O14 O 0.0889(4) -0.2576(4) 0.2564(3) 0.0576(16) Uani 1 1 d .
O15 O 0.0491(5) 0.3213(5) 0.2893(3) 0.0577(16) Uani 1 1 d D
H77 H 0.119(3) 0.337(7) 0.283(4) 0.087 Uiso 1 1 d D
H78 H 0.049(6) 0.274(6) 0.316(4) 0.087 Uiso 1 1 d D
O16 O 0.2401(5) 0.4171(4) 0.2812(3) 0.0529(15) Uani 1 1 d D
H79 H 0.227(6) 0.481(4) 0.275(4) 0.079 Uiso 1 1 d D
H80 H 0.292(5) 0.397(6) 0.256(4) 0.079 Uiso 1 1 d D
O17 O 0.2403(5) 0.6120(5) 0.2597(3) 0.0642(17) Uani 1 1 d D
H81 H 0.169(2) 0.613(4) 0.253(4) 0.096 Uiso 1 1 d D
H82 H 0.265(6) 0.592(5) 0.221(2) 0.096 Uiso 1 1 d D
O18 O 0.3838(5) 0.5816(5) 0.1756(3) 0.0680(18) Uani 1 1 d D
H83 H 0.428(6) 0.531(5) 0.164(4) 0.102 Uiso 1 1 d D
H84 H 0.428(6) 0.631(5) 0.203(4) 0.102 Uiso 1 1 d D
O19 O 0.5433(5) 0.7188(5) 0.2176(3) 0.0743(19) Uani 1 1 d D
H85 H 0.599(6) 0.754(7) 0.246(3) 0.111 Uiso 1 1 d D
H86 H 0.550(8) 0.755(7) 0.184(3) 0.111 Uiso 1 1 d D
O20 O 0.9748(6) 0.4946(5) 0.3447(3) 0.0692(19) Uani 1 1 d D
H87 H 0.972(8) 0.429(3) 0.321(4) 0.104 Uiso 1 1 d D
H88 H 0.938(8) 0.532(6) 0.320(4) 0.104 Uiso 1 1 d D

loop_
_atom_site_aniso_label
_atom_site_aniso_U_11
_atom_site_aniso_U_22
_atom_site_aniso_U_33
_atom_site_aniso_U_23
_atom_site_aniso_U_13
_atom_site_aniso_U_12
N1 0.042(4) 0.033(3) 0.035(3) 0.005(3) -0.009(3) 0.006(3)
C1 0.035(4) 0.028(4) 0.040(4) 0.001(3) -0.006(3) -0.003(3)
C2 0.040(4) 0.026(4) 0.035(4) 0.004(3) -0.005(3) 0.009(3)
N2 0.041(4) 0.026(3) 0.034(3) 0.005(2) -0.012(3) 0.005(3)
C3 0.027(4) 0.032(4) 0.042(4) 0.003(3) -0.008(3) 0.004(3)
C4 0.050(5) 0.034(4) 0.037(4) 0.004(3) -0.005(4) 0.010(4)
C5 0.038(4) 0.022(3) 0.034(4) -0.002(3) -0.012(3) -0.002(3)
C6 0.043(4) 0.022(4) 0.039(4) 0.007(3) -0.007(3) -0.006(3)
N3 0.028(3) 0.019(3) 0.030(3) 0.000(2) -0.010(2) -0.003(2)
C7 0.040(4) 0.021(3) 0.028(3) 0.004(3) -0.014(3) 0.000(3)
C8 0.040(4) 0.026(4) 0.036(4) 0.004(3) -0.009(3) 0.000(3)
C9 0.037(4) 0.035(4) 0.034(4) 0.002(3) -0.004(3) 0.002(3)
C10 0.040(4) 0.029(4) 0.040(4) 0.008(3) -0.001(3) 0.010(3)
N4 0.031(3) 0.033(3) 0.037(3) 0.011(3) -0.002(3) 0.005(3)
C11 0.035(4) 0.031(4) 0.041(4) 0.011(3) -0.007(3) 0.007(3)
C12 0.037(4) 0.030(4) 0.035(4) 0.005(3) -0.002(3) -0.001(3)
C13 0.045(5) 0.020(4) 0.039(4) 0.005(3) -0.009(3) 0.003(3)
C14 0.044(5) 0.024(4) 0.042(4) 0.009(3) -0.015(4) 0.000(3)
C15 0.056(6) 0.025(4) 0.042(4) 0.005(3) -0.011(4) -0.001(4)
N5 0.049(4) 0.028(3) 0.038(4) 0.001(3) -0.016(3) 0.000(3)
C16 0.054(5) 0.030(4) 0.045(5) 0.005(3) -0.015(4) 0.003(4)
N6 0.043(4) 0.031(3) 0.044(4) 0.010(3) 0.002(3) 0.007(3)
C17 0.050(5) 0.026(4) 0.043(4) 0.011(3) -0.008(4) -0.005(4)
O1 0.048(3) 0.035(3) 0.049(3) 0.010(2) -0.006(3) -0.001(3)
Cl1 0.0621(14) 0.0417(11) 0.0428(11) 0.0068(9) -0.0073(10) -0.0094(10)
S1 0.0468(13) 0.0372(11) 0.0606(13) -0.0017(10) -0.0118(10) 0.0058(9)
C18 0.045(5) 0.061(6) 0.065(6) 0.005(5) 0.006(4) 0.010(4)
C19 0.037(4) 0.021(3) 0.036(4) 0.006(3) -0.001(3) -0.001(3)
C20 0.036(4) 0.030(4) 0.039(4) 0.007(3) -0.007(3) 0.004(3)
C21 0.048(5) 0.018(4) 0.053(5) 0.006(3) -0.017(4) 0.001(3)
N7 0.048(4) 0.025(3) 0.046(4) 0.004(3) -0.012(3) 0.004(3)
C22 0.044(5) 0.025(4) 0.053(5) 0.013(3) -0.003(4) 0.004(3)
N8 0.030(4) 0.027(3) 0.044(3) 0.002(3) -0.006(3) 0.003(3)
C23 0.048(5) 0.028(4) 0.044(4) 0.015(3) 0.001(4) 0.005(4)
O2 0.039(3) 0.034(3) 0.046(3) 0.012(2) -0.005(2) -0.002(2)
Cl2 0.0574(13) 0.0352(10) 0.0387(10) 0.0032(8) -0.0074(9) 0.0046(9)
S2 0.0390(12) 0.0342(11) 0.0608(13) 0.0057(9) -0.0057(10) 0.0052(9)
C24 0.040(5) 0.048(5) 0.068(6) 0.014(4) 0.010(4) 0.017(4)
N9 0.030(4) 0.038(4) 0.053(4) 0.001(3) -0.008(3) 0.003(3)
C25 0.027(4) 0.026(4) 0.068(5) 0.003(4) -0.018(4) -0.001(3)
C26 0.028(4) 0.043(5) 0.071(6) 0.007(4) -0.003(4) -0.002(4)
N10 0.035(4) 0.026(3) 0.074(5) 0.001(3) -0.013(3) -0.003(3)
C27 0.053(6) 0.042(5) 0.067(6) -0.005(4) 0.006(5) 0.004(4)
C28 0.034(5) 0.050(5) 0.057(5) 0.009(4) -0.004(4) 0.005(4)
C29 0.046(5) 0.029(4) 0.090(7) -0.001(4) -0.004(5) -0.010(4)
C30 0.053(6) 0.035(5) 0.083(7) 0.010(4) 0.002(5) -0.007(4)
C31 0.027(4) 0.019(3) 0.046(4) -0.001(3) -0.006(3) 0.002(3)
C32 0.035(4) 0.025(4) 0.048(4) 0.004(3) -0.016(4) 0.001(3)
C33 0.036(4) 0.020(3) 0.048(4) 0.007(3) -0.011(3) 0.001(3)
N11 0.030(3) 0.022(3) 0.046(4) 0.003(3) -0.004(3) -0.001(2)
C34 0.030(4) 0.027(4) 0.046(4) 0.002(3) -0.012(3) -0.003(3)
N12 0.037(4) 0.022(3) 0.040(3) 0.000(3) -0.007(3) 0.002(3)
C35 0.047(5) 0.030(4) 0.040(4) 0.002(3) -0.011(4) 0.002(4)
O3 0.044(3) 0.028(3) 0.057(3) 0.001(2) -0.020(3) -0.003(2)
Cl3 0.0417(11) 0.0377(10) 0.0452(11) 0.0028(8) -0.0005(8) 0.0021(8)
S3 0.0380(11) 0.0339(10) 0.0422(10) 0.0067(8) -0.0099(8) 0.0026(8)
C36 0.057(6) 0.054(5) 0.048(5) 0.013(4) -0.001(4) 0.015(4)
N13 0.027(3) 0.031(3) 0.035(3) 0.006(3) 0.002(3) 0.005(3)
C37 0.038(4) 0.029(4) 0.034(4) 0.001(3) -0.005(3) -0.001(3)
C38 0.023(4) 0.030(4) 0.034(4) 0.006(3) -0.003(3) 0.002(3)
N14 0.030(3) 0.020(3) 0.040(3) 0.002(2) 0.000(3) 0.001(2)
C39 0.037(4) 0.035(4) 0.034(4) 0.002(3) -0.006(3) 0.004(3)
C40 0.037(4) 0.038(4) 0.041(4) 0.007(3) -0.001(3) 0.005(3)
C41 0.030(4) 0.029(4) 0.046(4) 0.006(3) -0.006(3) 0.000(3)
C42 0.023(4) 0.025(4) 0.047(4) 0.000(3) -0.004(3) 0.000(3)
C43 0.027(4) 0.020(3) 0.041(4) 0.008(3) -0.004(3) 0.004(3)
C44 0.030(4) 0.026(4) 0.034(4) 0.002(3) -0.012(3) -0.002(3)
C45 0.036(4) 0.020(3) 0.038(4) 0.010(3) -0.003(3) 0.002(3)
N15 0.035(4) 0.022(3) 0.046(4) 0.006(3) -0.008(3) 0.004(3)
C46 0.031(4) 0.022(3) 0.039(4) 0.006(3) -0.007(3) 0.009(3)
N16 0.038(4) 0.025(3) 0.039(3) 0.010(3) -0.007(3) 0.004(3)
C47 0.041(5) 0.025(4) 0.040(4) -0.005(3) -0.008(3) 0.009(3)
O4 0.035(3) 0.031(3) 0.046(3) 0.000(2) -0.009(2) 0.006(2)
Cl4 0.0337(10) 0.0316(10) 0.0492(11) 0.0010(8) 0.0015(8) 0.0012(8)
S4 0.0397(11) 0.0375(11) 0.0434(11) 0.0118(9) -0.0132(9) 0.0006(9)
C48 0.051(5) 0.044(5) 0.038(4) 0.006(4) -0.010(4) 0.012(4)
C49 0.052(6) 0.082(8) 0.056(6) 0.000(5) -0.001(5) 0.004(6)
F1 0.056(4) 0.114(5) 0.108(5) -0.049(4) -0.006(3) -0.016(4)
F2 0.141(7) 0.076(5) 0.145(7) 0.000(5) -0.041(6) 0.016(5)
F3 0.094(5) 0.287(12) 0.052(4) -0.008(5) 0.005(4) -0.036(6)
C50 0.049(6) 0.074(7) 0.069(6) 0.039(6) -0.008(5) -0.003(5)
O5 0.068(5) 0.097(6) 0.063(4) 0.011(4) -0.003(4) 0.013(4)
O6 0.086(6) 0.065(5) 0.123(7) 0.019(5) -0.004(5) -0.009(4)
C51 0.036(5) 0.041(5) 0.079(6) 0.007(4) 0.004(4) -0.006(4)
F4 0.063(4) 0.059(3) 0.124(5) 0.030(3) 0.035(3) 0.016(3)
F5 0.094(5) 0.149(7) 0.085(5) 0.039(5) 0.008(4) 0.034(5)
F6 0.070(4) 0.039(3) 0.178(7) -0.002(4) -0.016(4) 0.001(3)
C52 0.050(5) 0.037(4) 0.045(5) 0.003(4) -0.001(4) -0.014(4)
O7 0.046(4) 0.058(4) 0.058(4) 0.009(3) 0.007(3) 0.002(3)
O8 0.064(4) 0.036(3) 0.067(4) 0.009(3) 0.020(3) -0.002(3)
C53 0.054(6) 0.047(5) 0.044(5) 0.004(4) 0.000(4) -0.005(4)
F7 0.055(3) 0.088(4) 0.072(3) 0.027(3) 0.007(3) -0.018(3)
F8 0.092(4) 0.049(3) 0.045(3) 0.001(2) 0.007(3) 0.001(3)
F9 0.110(5) 0.046(3) 0.072(4) 0.018(3) 0.007(3) 0.017(3)
C54 0.035(5) 0.043(5) 0.057(5) 0.004(4) -0.009(4) 0.000(4)
O9 0.085(5) 0.046(4) 0.070(4) 0.016(3) -0.007(4) -0.008(3)
O10 0.056(4) 0.081(5) 0.049(4) 0.001(3) 0.003(3) 0.010(4)
C55 0.051(5) 0.036(5) 0.058(5) 0.001(4) 0.005(4) 0.006(4)
F10 0.078(4) 0.048(3) 0.069(3) 0.017(3) 0.016(3) 0.019(3)
F11 0.061(4) 0.063(3) 0.092(4) 0.023(3) 0.003(3) -0.002(3)
F12 0.105(4) 0.045(3) 0.050(3) 0.007(2) 0.000(3) 0.009(3)
C56 0.052(5) 0.035(4) 0.046(5) -0.009(4) -0.006(4) 0.012(4)
O11 0.066(4) 0.049(3) 0.050(3) 0.006(3) 0.005(3) 0.018(3)
O12 0.139(7) 0.048(4) 0.057(4) 0.012(3) 0.020(4) 0.042(4)
S5 0.079(2) 0.083(2) 0.0774(18) 0.0063(15) 0.0080(15) 0.0069(16)
C57 0.070(8) 0.084(8) 0.117(10) 0.014(7) -0.015(7) -0.004(6)
C58 0.096(10) 0.214(17) 0.055(7) 0.011(9) 0.014(7) -0.039(10)
O13 0.063(5) 0.129(7) 0.081(5) 0.003(5) 0.012(4) 0.007(5)
S6 0.0532(14) 0.0436(12) 0.0516(12) 0.0065(10) 0.0023(10) -0.0051(10)
C59 0.080(7) 0.057(6) 0.071(6) 0.012(5) -0.002(5) -0.012(5)
C60 0.058(6) 0.062(6) 0.070(6) 0.016(5) 0.007(5) 0.009(5)
O14 0.049(4) 0.055(4) 0.067(4) 0.007(3) 0.013(3) -0.001(3)
O15 0.066(4) 0.051(4) 0.058(4) 0.019(3) 0.004(3) 0.000(3)
O16 0.059(4) 0.044(3) 0.057(4) 0.010(3) 0.009(3) 0.004(3)
O17 0.069(4) 0.054(4) 0.068(4) 0.007(3) 0.008(3) 0.001(3)
O18 0.076(5) 0.070(5) 0.059(4) 0.009(3) -0.004(3) 0.019(4)
O19 0.078(5) 0.075(5) 0.074(5) 0.023(4) 0.002(4) 0.013(4)
O20 0.089(5) 0.071(5) 0.050(4) 0.008(3) -0.004(3) 0.028(4)

loop_
_atom_type_symbol
_atom_type_description
_atom_type_scat_dispersion_real
_atom_type_scat_dispersion_imag
_atom_type_scat_source
C C 0.0033 0.0016 'International Tables Vol C Tables 4.2.6.8 and 6.1.1.4'
H H 0.0000 0.0000 'International Tables Vol C Tables 4.2.6.8 and 6.1.1.4'
N N 0.0061 0.0033 'International Tables Vol C Tables 4.2.6.8 and 6.1.1.4'
O O 0.0106 0.0060 'International Tables Vol C Tables 4.2.6.8 and 6.1.1.4'
F F 0.0171 0.0103 'International Tables Vol C Tables 4.2.6.8 and 6.1.1.4'
S S 0.1246 0.1234 'International Tables Vol C Tables 4.2.6.8 and 6.1.1.4'
Cl Cl 0.1484 0.1585 'International Tables Vol C Tables 4.2.6.8 and 6.1.1.4'

loop_
_geom_angle_atom_site_label_1
_geom_angle_atom_site_label_2
_geom_angle_atom_site_label_3
_geom_angle
_geom_angle_site_symmetry_1
C13 N1 C4 122.1(6) .
C13 N1 C1 124.3(6) .
C4 N1 C1 112.5(6) .
N1 C1 C2 109.4(6) .
N2 C2 C1 112.1(6) .
C2 N2 C8 111.2(5) .
C2 N2 C5 113.9(6) .
C8 N2 C5 105.4(5) .
C2 N2 C3 108.9(5) .
C8 N2 C3 106.8(5) .
C5 N2 C3 110.4(5) .
C4 C3 N2 111.7(6) .
N1 C4 C3 111.2(6) .
C6 C5 N2 112.1(5) .
C5 C6 N3 113.4(6) .
C7 N3 C6 106.4(5) .
C7 N3 C12 114.2(5) .
C6 N3 C12 111.5(5) .
C7 N3 C9 108.7(5) .
C6 N3 C9 106.9(5) .
C12 N3 C9 108.9(5) .
N3 C7 C8 111.5(5) .
C7 C8 N2 111.8(6) .
C10 C9 N3 111.1(6) .
N4 C10 C9 111.1(6) .
C19 N4 C10 122.1(6) .
C19 N4 C11 123.8(6) .
C10 N4 C11 111.9(5) .
N4 C11 C12 109.2(6) .
N3 C12 C11 112.7(6) .
N6 C13 N1 116.1(7) .
N6 C13 C14 122.4(6) .
N1 C13 C14 121.4(7) .
C13 C14 C15 111.2(7) .
C13 C14 C17 127.0(7) .
C15 C14 C17 120.3(7) .
N5 C15 C14 127.2(7) .
N5 C15 Cl1 114.7(6) .
C14 C15 Cl1 118.1(6) .
C15 N5 C16 113.0(6) .
N6 C16 N5 127.4(8) .
N6 C16 S1 121.0(6) .
N5 C16 S1 111.5(5) .
C13 N6 C16 116.6(7) .
O1 C17 C14 124.0(7) .
C16 S1 C18 102.2(4) .
N8 C19 N4 115.4(6) .
N8 C19 C20 122.5(6) .
N4 C19 C20 122.1(6) .
C21 C20 C19 113.2(7) .
C21 C20 C23 120.3(7) .
C19 C20 C23 125.0(7) .
N7 C21 C20 124.2(7) .
N7 C21 Cl2 115.3(5) .
C20 C21 Cl2 120.5(6) .
C21 N7 C22 115.1(6) .
N7 C22 N8 126.7(7) .
N7 C22 S2 113.5(6) .
N8 C22 S2 119.8(6) .
C19 N8 C22 115.9(6) .
O2 C23 C20 125.5(7) .
C22 S2 C24 101.8(4) .
C31 N9 C28 121.6(6) .
C31 N9 C25 124.3(7) .
C28 N9 C25 114.0(6) .
N9 C25 C26 111.0(7) .
N10 C26 C25 113.2(7) .
C26 N10 C27 107.8(6) .
C26 N10 C29 111.8(6) .
C27 N10 C29 113.1(7) .
C26 N10 C30 107.1(6) .
C27 N10 C30 111.5(6) .
C29 N10 C30 105.3(6) .
N10 C27 C28 112.5(7) .
N9 C28 C27 111.0(7) .
C30 C29 N10 113.2(7) 2_566
C29 C30 N10 113.5(7) 2_566
N9 C31 N12 115.4(6) .
N9 C31 C32 124.2(6) .
N12 C31 C32 120.3(6) .
C33 C32 C31 114.9(6) .
C33 C32 C35 119.4(7) .
C31 C32 C35 123.6(7) .
N11 C33 C32 125.5(7) .
N11 C33 Cl3 114.4(5) .
C32 C33 Cl3 120.2(6) .
C33 N11 C34 114.4(6) .
N11 C34 N12 126.6(6) .
N11 C34 S3 113.1(5) .
N12 C34 S3 120.3(6) .
C34 N12 C31 116.7(6) .
O3 C35 C32 123.6(7) .
C34 S3 C36 102.9(4) .
C43 N13 C37 124.6(6) .
C43 N13 C40 121.3(6) .
C37 N13 C40 113.8(5) .
N13 C37 C38 110.0(5) .
C37 C38 N14 112.4(5) .
C39 N14 C38 109.1(5) .
C39 N14 C42 109.0(5) .
C38 N14 C42 113.5(5) .
C39 N14 C41 107.3(5) .
C38 N14 C41 110.5(5) .
C42 N14 C41 107.1(5) .
C40 C39 N14 112.0(6) .
N13 C40 C39 112.3(6) .
C42 C41 N14 112.5(6) 2_465
C41 C42 N14 111.6(6) 2_465
N16 C43 N13 117.0(6) .
N16 C43 C44 121.0(6) .
N13 C43 C44 122.0(6) .
C45 C44 C43 114.5(6) .
C45 C44 C47 119.2(6) .
C43 C44 C47 125.1(6) .
N15 C45 C44 124.3(7) .
N15 C45 Cl4 115.0(5) .
C44 C45 Cl4 120.7(5) .
C45 N15 C46 115.0(6) .
N15 C46 N16 127.2(6) .
N15 C46 S4 113.0(5) .
N16 C46 S4 119.8(5) .
C46 N16 C43 116.1(6) .
O4 C47 C44 123.7(7) .
C46 S4 C48 103.2(4) .
F3 C49 F2 100.6(10) .
F3 C49 F1 107.1(8) .
F2 C49 F1 105.7(9) .
F3 C49 C50 118.2(10) .
F2 C49 C50 112.3(9) .
F1 C49 C50 111.8(8) .
O5 C50 O6 128.9(11) .
O5 C50 C49 117.7(10) .
O6 C50 C49 113.4(9) .
F6 C51 F4 111.0(8) .
F6 C51 F5 99.7(8) .
F4 C51 F5 101.6(7) .
F6 C51 C52 114.6(7) .
F4 C51 C52 116.3(7) .
F5 C51 C52 111.7(8) .
O8 C52 O7 130.9(8) .
O8 C52 C51 113.4(7) .
O7 C52 C51 115.6(7) .
F7 C53 F9 106.9(7) .
F7 C53 F8 107.4(7) .
F9 C53 F8 105.4(7) .
F7 C53 C54 112.6(7) .
F9 C53 C54 112.0(7) .
F8 C53 C54 112.1(7) .
O10 C54 O9 129.8(9) .
O10 C54 C53 117.2(8) .
O9 C54 C53 113.0(8) .
F10 C55 F12 105.7(7) .
F10 C55 F11 105.6(7) .
F12 C55 F11 105.5(7) .
F10 C55 C56 114.8(7) .
F12 C55 C56 113.4(7) .
F11 C55 C56 111.1(7) .
O11 C56 O12 128.8(8) .
O11 C56 C55 116.2(7) .
O12 C56 C55 114.9(7) .
O13 S5 C58 106.0(5) .
O13 S5 C57 104.5(6) .
C58 S5 C57 100.9(7) .
O14 S6 C59 105.7(4) .
O14 S6 C60 105.5(4) .
C59 S6 C60 99.2(5) .

loop_
_geom_bond_atom_site_label_1
_geom_bond_atom_site_label_2
_geom_bond_distance
_geom_bond_site_symmetry_2
N1 C13 1.367(9) .
N1 C4 1.459(9) .
N1 C1 1.460(9) .
C1 C2 1.517(9) .
C2 N2 1.516(9) .
N2 C8 1.520(9) .
N2 C5 1.521(8) .
N2 C3 1.525(9) .
C3 C4 1.516(10) .
C5 C6 1.497(10) .
C6 N3 1.517(8) .
N3 C7 1.514(8) .
N3 C12 1.519(8) .
N3 C9 1.538(9) .
C7 C8 1.517(9) .
C9 C10 1.505(10) .
C10 N4 1.460(9) .
N4 C19 1.363(9) .
N4 C11 1.464(9) .
C11 C12 1.541(9) .
C13 N6 1.336(9) .
C13 C14 1.421(11) .
C14 C15 1.433(10) .
C14 C17 1.451(11) .
C15 N5 1.312(10) .
C15 Cl1 1.754(8) .
N5 C16 1.349(10) .
C16 N6 1.339(9) .
C16 S1 1.744(9) .
C17 O1 1.237(8) .
S1 C18 1.799(9) .
C19 N8 1.335(9) .
C19 C20 1.428(10) .
C20 C21 1.422(10) .
C20 C23 1.469(10) .
C21 N7 1.336(10) .
C21 Cl2 1.709(8) .
N7 C22 1.346(10) .
C22 N8 1.356(9) .
C22 S2 1.740(8) .
C23 O2 1.224(9) .
S2 C24 1.779(9) .
N9 C31 1.358(9) .
N9 C28 1.440(10) .
N9 C25 1.460(9) .
C25 C26 1.517(10) .
C26 N10 1.474(10) .
N10 C27 1.500(11) .
N10 C29 1.529(10) .
N10 C30 1.541(10) .
C27 C28 1.552(11) .
C29 C30 1.457(12) 2_566
C30 C29 1.457(12) 2_566
C31 N12 1.368(9) .
C31 C32 1.417(10) .
C32 C33 1.385(10) .
C32 C35 1.490(10) .
C33 N11 1.332(9) .
C33 Cl3 1.743(8) .
N11 C34 1.345(9) .
C34 N12 1.348(9) .
C34 S3 1.741(7) .
C35 O3 1.209(9) .
S3 C36 1.772(8) .
N13 C43 1.347(8) .
N13 C37 1.459(8) .
N13 C40 1.490(9) .
C37 C38 1.511(9) .
C38 N14 1.523(8) .
N14 C39 1.515(9) .
N14 C42 1.525(8) .
N14 C41 1.526(9) .
C39 C40 1.500(10) .
C41 C42 1.500(9) 2_465
C42 C41 1.500(9) 2_465
C43 N16 1.347(9) .
C43 C44 1.418(10) .
C44 C45 1.402(10) .
C44 C47 1.491(9) .
C45 N15 1.321(9) .
C45 Cl4 1.734(7) .
N15 C46 1.336(9) .
C46 N16 1.341(9) .
C46 S4 1.757(7) .
C47 O4 1.226(9) .
S4 C48 1.790(8) .
C49 F3 1.270(11) .
C49 F2 1.328(12) .
C49 F1 1.332(11) .
C49 C50 1.521(14) .
C50 O5 1.197(10) .
C50 O6 1.260(11) .
C51 F6 1.307(10) .
C51 F4 1.320(9) .
C51 F5 1.364(11) .
C51 C52 1.538(12) .
C52 O8 1.232(9) .
C52 O7 1.255(9) .
C53 F7 1.327(10) .
C53 F9 1.340(10) .
C53 F8 1.342(9) .
C53 C54 1.548(12) .
C54 O10 1.215(10) .
C54 O9 1.237(10) .
C55 F10 1.329(9) .
C55 F12 1.341(9) .
C55 F11 1.357(10) .
C55 C56 1.496(12) .
C56 O11 1.230(9) .
C56 O12 1.256(9) .
S5 O13 1.452(7) .
S5 C58 1.705(13) .
S5 C57 1.770(12) .
S6 O14 1.508(6) .
S6 C59 1.762(10) .
S6 C60 1.773(9) .

loop_
_geom_torsion_atom_site_label_1
_geom_torsion_atom_site_label_2
_geom_torsion_atom_site_label_3
_geom_torsion_atom_site_label_4
_geom_torsion
_geom_torsion_site_symmetry_4
C13 N1 C1 C2 -109.2(7) .
C4 N1 C1 C2 58.9(7) .
N1 C1 C2 N2 -57.7(7) .
C1 C2 N2 C8 172.1(6) .
C1 C2 N2 C5 -69.0(7) .
C1 C2 N2 C3 54.7(7) .
C2 N2 C3 C4 -52.6(7) .
C8 N2 C3 C4 -172.7(6) .
C5 N2 C3 C4 73.2(7) .
C13 N1 C4 C3 110.3(7) .
C1 N1 C4 C3 -58.1(8) .
N2 C3 C4 N1 54.6(8) .
C2 N2 C5 C6 -64.7(7) .
C8 N2 C5 C6 57.4(7) .
C3 N2 C5 C6 172.4(6) .
N2 C5 C6 N3 -59.5(8) .
C5 C6 N3 C7 55.9(7) .
C5 C6 N3 C12 -69.1(7) .
C5 C6 N3 C9 171.9(5) .
C6 N3 C7 C8 -56.5(7) .
C12 N3 C7 C8 66.9(7) .
C9 N3 C7 C8 -171.3(5) .
N3 C7 C8 N2 62.2(7) .
C2 N2 C8 C7 64.8(7) .
C5 N2 C8 C7 -59.1(7) .
C3 N2 C8 C7 -176.5(5) .
C7 N3 C9 C10 -71.8(7) .
C6 N3 C9 C10 173.8(6) .
C12 N3 C9 C10 53.1(7) .
N3 C9 C10 N4 -57.6(7) .
C9 C10 N4 C19 -102.7(7) .
C9 C10 N4 C11 61.0(8) .
C19 N4 C11 C12 104.7(7) .
C10 N4 C11 C12 -58.7(7) .
C7 N3 C12 C11 68.8(7) .
C6 N3 C12 C11 -170.7(6) .
C9 N3 C12 C11 -52.9(7) .
N4 C11 C12 N3 55.7(7) .
C4 N1 C13 N6 -16.6(9) .
C1 N1 C13 N6 150.4(6) .
C4 N1 C13 C14 163.2(6) .
C1 N1 C13 C14 -29.8(10) .
N6 C13 C14 C15 -16.2(9) .
N1 C13 C14 C15 164.0(6) .
N6 C13 C14 C17 149.7(7) .
N1 C13 C14 C17 -30.1(11) .
C13 C14 C15 N5 7.9(10) .
C17 C14 C15 N5 -159.0(7) .
C13 C14 C15 Cl1 -173.8(5) .
C17 C14 C15 Cl1 19.2(9) .
C14 C15 N5 C16 4.0(11) .
Cl1 C15 N5 C16 -174.3(5) .
C15 N5 C16 N6 -10.0(11) .
C15 N5 C16 S1 172.2(5) .
N1 C13 N6 C16 -168.1(6) .
C14 C13 N6 C16 12.1(10) .
N5 C16 N6 C13 2.3(11) .
S1 C16 N6 C13 179.9(5) .
C13 C14 C17 O1 -1.0(12) .
C15 C14 C17 O1 163.8(7) .
N6 C16 S1 C18 -1.6(7) .
N5 C16 S1 C18 176.5(6) .
C10 N4 C19 N8 12.9(9) .
C11 N4 C19 N8 -148.8(6) .
C10 N4 C19 C20 -166.4(6) .
C11 N4 C19 C20 31.9(10) .
N8 C19 C20 C21 16.6(9) .
N4 C19 C20 C21 -164.1(6) .
N8 C19 C20 C23 -149.3(7) .
N4 C19 C20 C23 30.0(10) .
C19 C20 C21 N7 -7.0(10) .
C23 C20 C21 N7 159.6(7) .
C19 C20 C21 Cl2 170.3(5) .
C23 C20 C21 Cl2 -23.0(9) .
C20 C21 N7 C22 -5.7(10) .
Cl2 C21 N7 C22 176.8(5) .
C21 N7 C22 N8 11.4(10) .
C21 N7 C22 S2 -170.8(5) .
N4 C19 N8 C22 168.3(6) .
C20 C19 N8 C22 -12.4(9) .
N7 C22 N8 C19 -2.5(10) .
S2 C22 N8 C19 179.8(5) .
C21 C20 C23 O2 -161.5(7) .
C19 C20 C23 O2 3.4(12) .
N7 C22 S2 C24 -175.9(5) .
N8 C22 S2 C24 2.1(7) .
C31 N9 C25 C26 -125.9(7) .
C28 N9 C25 C26 52.9(8) .
N9 C25 C26 N10 -55.9(8) .
C25 C26 N10 C27 56.6(8) .
C25 C26 N10 C29 -68.4(8) .
C25 C26 N10 C30 176.8(6) .
C26 N10 C27 C28 -55.1(8) .
C29 N10 C27 C28 69.1(9) .
C30 N10 C27 C28 -172.4(7) .
C31 N9 C28 C27 127.0(7) .
C25 N9 C28 C27 -51.8(9) .
N10 C27 C28 N9 53.5(9) .
C26 N10 C29 C30 -171.3(7) 2_566
C27 N10 C29 C30 66.7(9) 2_566
C30 N10 C29 C30 -55.4(10) 2_566
C26 N10 C30 C29 174.7(7) 2_566
C27 N10 C30 C29 -67.5(9) 2_566
C29 N10 C30 C29 55.6(11) 2_566
C28 N9 C31 N12 -13.5(9) .
C25 N9 C31 N12 165.2(6) .
C28 N9 C31 C32 168.9(7) .
C25 N9 C31 C32 -12.4(10) .
N9 C31 C32 C33 163.8(6) .
N12 C31 C32 C33 -13.6(9) .
N9 C31 C32 C35 -32.8(10) .
N12 C31 C32 C35 149.7(7) .
C31 C32 C33 N11 8.1(10) .
C35 C32 C33 N11 -156.0(7) .
C31 C32 C33 Cl3 -171.5(5) .
C35 C32 C33 Cl3 24.4(9) .
C32 C33 N11 C34 2.9(10) .
Cl3 C33 N11 C34 -177.5(5) .
C33 N11 C34 N12 -9.7(10) .
C33 N11 C34 S3 172.2(5) .
N11 C34 N12 C31 4.3(10) .
S3 C34 N12 C31 -177.7(5) .
N9 C31 N12 C34 -169.6(6) .
C32 C31 N12 C34 8.1(9) .
C33 C32 C35 O3 148.0(7) .
C31 C32 C35 O3 -14.6(11) .
N11 C34 S3 C36 174.3(5) .
N12 C34 S3 C36 -3.9(7) .
C43 N13 C37 C38 -119.1(7) .
C40 N13 C37 C38 54.4(7) .
N13 C37 C38 N14 -56.5(7) .
C37 C38 N14 C39 56.1(7) .
C37 C38 N14 C42 -65.7(7) .
C37 C38 N14 C41 173.8(5) .
C38 N14 C39 C40 -53.5(7) .
C42 N14 C39 C40 71.1(7) .
C41 N14 C39 C40 -173.2(6) .
C43 N13 C40 C39 120.5(7) .
C37 N13 C40 C39 -53.3(8) .
N14 C39 C40 N13 52.4(8) .
C39 N14 C41 C42 -174.0(6) 2_465
C38 N14 C41 C42 67.2(7) 2_465
C42 N14 C41 C42 -57.0(8) 2_465
C39 N14 C42 C41 172.3(6) 2_465
C38 N14 C42 C41 -65.9(7) 2_465
C41 N14 C42 C41 56.5(8) 2_465
C37 N13 C43 N16 153.1(6) .
C40 N13 C43 N16 -19.9(9) .
C37 N13 C43 C44 -26.8(10) .
C40 N13 C43 C44 160.2(6) .
N16 C43 C44 C45 -14.7(9) .
N13 C43 C44 C45 165.2(6) .
N16 C43 C44 C47 152.7(6) .
N13 C43 C44 C47 -27.4(10) .
C43 C44 C45 N15 6.4(10) .
C47 C44 C45 N15 -161.7(6) .
C43 C44 C45 Cl4 -173.6(5) .
C47 C44 C45 Cl4 18.3(9) .
C44 C45 N15 C46 4.7(9) .
Cl4 C45 N15 C46 -175.3(5) .
C45 N15 C46 N16 -9.3(10) .
C45 N15 C46 S4 173.2(5) .
N15 C46 N16 C43 1.4(10) .
S4 C46 N16 C43 178.8(5) .
N13 C43 N16 C46 -168.7(6) .
C44 C43 N16 C46 11.2(9) .
C45 C44 C47 O4 158.8(7) .
C43 C44 C47 O4 -8.0(11) .
N15 C46 S4 C48 173.3(5) .
N16 C46 S4 C48 -4.5(6) .
F3 C49 C50 O5 -115.1(11) .
F2 C49 C50 O5 1.3(13) .
F1 C49 C50 O5 119.9(10) .
F3 C49 C50 O6 65.1(13) .
F2 C49 C50 O6 -178.4(9) .
F1 C49 C50 O6 -59.9(12) .
F6 C51 C52 O8 65.5(11) .
F4 C51 C52 O8 -162.8(8) .
F5 C51 C52 O8 -46.9(9) .
F6 C51 C52 O7 -112.4(9) .
F4 C51 C52 O7 19.3(11) .
F5 C51 C52 O7 135.2(8) .
F7 C53 C54 O10 -100.8(9) .
F9 C53 C54 O10 19.7(10) .
F8 C53 C54 O10 138.0(8) .
F7 C53 C54 O9 79.2(9) .
F9 C53 C54 O9 -160.3(7) .
F8 C53 C54 O9 -42.0(10) .
F10 C55 C56 O11 -12.6(11) .
F12 C55 C56 O11 -134.2(8) .
F11 C55 C56 O11 107.1(9) .
F10 C55 C56 O12 168.9(8) .
F12 C55 C56 O12 47.2(11) .
F11 C55 C56 O12 -71.4(10) .
